data_4518649
loop_
_publ_author_name
'Yang, Feng'
'Xu, Yuangang'
'Wang, Pengcheng'
'Lin, Qiuhan'
'Lu, Ming'

_publ_section_title
;
 Oxygen-Enriched Metal--Organic Frameworks Based on
 1-(Trinitromethyl)-1H-1,2,4-Triazole-3-Carboxylic Acid and Their Thermal
 Decomposition and Effects on the Decomposition of Ammonium Perchlorate
;
_journal_name_full 'ACS Applied Materials &amp; Interfaces'
_journal_paper_doi 10.1021/acsami.1c03110
_journal_year 2021
_chemical_formula_moiety 'C16 H6 Cs4 N20 O25, H2 O'
_chemical_formula_sum 'C16 H8 Cs4 N20 O26'
_chemical_formula_weight 1428.06
_space_group_crystal_system orthorhombic
_space_group_IT_number 64
_space_group_name_Hall '-C 2ac 2'
_space_group_name_H-M_alt 'C m c e'
_atom_sites_solution_hydrogens mixed
_audit_creation_method SHELXL-2018/3
_cell_angle_alpha 90
_cell_angle_beta 90
_cell_angle_gamma 90
_cell_formula_units_Z 8
_cell_length_a 33.332(2)
_cell_length_b 10.0131(7)
_cell_length_c 24.7047(14)
_cell_measurement_reflns_used 9910
_cell_measurement_temperature 296(2)
_cell_measurement_theta_max 27.42
_cell_measurement_theta_min 2.28
_cell_volume 8245.4(9)
_computing_cell_refinement 'Bruker SAINT'
_computing_data_collection 'Bruker APEX3'
_computing_data_reduction 'Bruker SAINT'
_computing_molecular_graphics 'Bruker SHELXTL'
_computing_publication_material 'Bruker SHELXTL'
_computing_structure_refinement 'SHELXL-2018/3 (Sheldrick, 2018)'
_computing_structure_solution 'SHELXT 2014/5 (Sheldrick, 2014)'
_diffrn_ambient_temperature 296(2)
_diffrn_detector_area_resol_mean 10.42
_diffrn_measured_fraction_theta_full 0.998
_diffrn_measured_fraction_theta_max 0.993
_diffrn_measurement_device_type 'Bruker D8 QUEST PHOTON 100'
_diffrn_measurement_method '\f and \w scans'
_diffrn_radiation_type MoK\a
_diffrn_radiation_wavelength 0.71073
_diffrn_reflns_av_R_equivalents 0.0421
_diffrn_reflns_av_unetI/netI 0.0288
_diffrn_reflns_Laue_measured_fraction_full 0.998
_diffrn_reflns_Laue_measured_fraction_max 0.993
_diffrn_reflns_limit_h_max 43
_diffrn_reflns_limit_h_min -36
_diffrn_reflns_limit_k_max 13
_diffrn_reflns_limit_k_min -13
_diffrn_reflns_limit_l_max 27
_diffrn_reflns_limit_l_min -32
_diffrn_reflns_number 39743
_diffrn_reflns_point_group_measured_fraction_full 0.998
_diffrn_reflns_point_group_measured_fraction_max 0.993
_diffrn_reflns_theta_full 25.242
_diffrn_reflns_theta_max 27.562
_diffrn_reflns_theta_min 2.278
_diffrn_source.source 'Ius 2.0'
_diffrn_source.type microfocus

_exptl_absorpt_coefficient_mu 3.623
_exptl_absorpt_correction_T_max 0.7456
_exptl_absorpt_correction_T_min 0.5419
_exptl_absorpt_correction_type multi-scan
_exptl_absorpt_process_details sadabs
_exptl_crystal_colour yellow
_exptl_crystal_density_diffrn 2.301
_exptl_crystal_description Block
_exptl_crystal_F_000 5376
_exptl_crystal_size_max 0.160
_exptl_crystal_size_mid 0.120
_exptl_crystal_size_min 0.100
_refine_diff_density_max 1.386
_refine_diff_density_min -0.913
_refine_diff_density_rms 0.120
_refine_ls_extinction_method none
_refine_ls_goodness_of_fit_ref 1.066
_refine_ls_hydrogen_treatment constr
_refine_ls_matrix_type full
_refine_ls_number_parameters 316
_refine_ls_number_reflns 4824
_refine_ls_number_restraints 6
_refine_ls_restrained_S_all 1.067
_refine_ls_R_factor_all 0.0653
_refine_ls_R_factor_gt 0.0427
_refine_ls_shift/su_max 0.001
_refine_ls_shift/su_mean 0.000
_refine_ls_structure_factor_coef Fsqd
_refine_ls_weighting_details 'w=1/[\s^2^(Fo^2^)+(0.0483P)^2^+53.3309P] where P=(Fo^2^+2Fc^2^)/3'
_refine_ls_weighting_scheme calc
_refine_ls_wR_factor_gt 0.1020
_refine_ls_wR_factor_ref 0.1109
_reflns_Friedel_coverage 0.000
_reflns_number_gt 3638
_reflns_number_total 4824
_reflns_threshold_expression 'I > 2\s(I)'
_cod_data_source_file am1c03110_si_004.cif
_cod_data_source_block YF_036_a
_cod_original_sg_symbol_Hall '-C 2bc 2'
_cod_original_sg_symbol_H-M 'C m c a'
_cod_database_code 4518649
_shelx_shelxl_version_number 2018/3
_shelx_space_group_comment
;
The symmetry employed for this shelxl refinement is uniquely defined
by the following loop, which should always be used as a source of
symmetry information in preference to the above space-group names.
They are only intended as comments.
;
_shelx_estimated_absorpt_t_min 0.595
_shelx_estimated_absorpt_t_max 0.713

loop_
_space_group_symop_operation_xyz
'x, y, z'
'x, -y, -z'
'-x+1/2, y, -z+1/2'
'-x+1/2, -y, z+1/2'
'x+1/2, y+1/2, z'
'x+1/2, -y+1/2, -z'
'-x+1, y+1/2, -z+1/2'
'-x+1, -y+1/2, z+1/2'
'-x, -y, -z'
'-x, y, z'
'x-1/2, -y, z-1/2'
'x-1/2, y, -z-1/2'
'-x+1/2, -y+1/2, -z'
'-x+1/2, y+1/2, z'
'x, -y+1/2, z-1/2'
'x, y+1/2, -z-1/2'

loop_
_atom_site_label
_atom_site_type_symbol
_atom_site_fract_x
_atom_site_fract_y
_atom_site_fract_z
_atom_site_U_iso_or_equiv
_atom_site_adp_type
_atom_site_occupancy
_atom_site_site_symmetry_order
_atom_site_calc_flag
_atom_site_refinement_flags_posn
_atom_site_refinement_flags_adp
_atom_site_refinement_flags_occupancy
_atom_site_disorder_assembly
_atom_site_disorder_group
C1 C 0.29724(13) 0.7363(5) 0.43457(19) 0.0260(10) Uani 1 1 d . . . . .
C2 C 0.33154(15) 0.5607(5) 0.4305(2) 0.0333(11) Uani 1 1 d . . . . .
H2 H 0.339885 0.472115 0.429526 0.040 Uiso 1 1 calc R U . . .
C3 C 0.26118(13) 0.8242(5) 0.4369(2) 0.0288(10) Uani 1 1 d . . . . .
C4 C 0.39780(14) 0.6669(6) 0.4275(2) 0.0348(11) Uani 1 1 d . . . . .
C5 C 0.29690(13) 0.3154(4) 0.30305(19) 0.0254(10) Uani 1 1 d . . . . .
C6 C 0.32535(13) 0.5004(5) 0.2916(2) 0.0319(11) Uani 1 1 d . . . . .
H6 H 0.331087 0.591032 0.288881 0.038 Uiso 1 1 calc R U . . .
C7 C 0.26357(14) 0.2186(5) 0.31235(19) 0.0280(10) Uani 1 1 d . . . . .
C8 C 0.39254(14) 0.4074(5) 0.2716(2) 0.0327(11) Uani 1 1 d . . . . .
Cs1 Cs 0.500000 0.61189(7) 0.58335(2) 0.05429(17) Uani 1 2 d S T P . .
Cs2 Cs 0.500000 0.66548(6) 0.26621(2) 0.04560(15) Uani 1 2 d S T P . .
Cs3 Cs 0.35053(2) 0.61001(4) 0.08655(2) 0.04130(12) Uani 1 1 d . . . . .
N1 N 0.35593(12) 0.6667(4) 0.42870(18) 0.0325(9) Uani 1 1 d . . . . .
N2 N 0.33399(11) 0.7819(4) 0.43205(17) 0.0299(9) Uani 1 1 d . . . . .
N3 N 0.29396(12) 0.6004(4) 0.43381(18) 0.0326(9) Uani 1 1 d . . . . .
N4 N 0.41710(13) 0.6614(5) 0.47626(19) 0.0436(11) Uani 1 1 d . . . . .
N5 N 0.41622(13) 0.6670(5) 0.37745(18) 0.0396(10) Uani 1 1 d . . . . .
N6 N 0.35172(11) 0.4006(4) 0.28332(18) 0.0302(9) Uani 1 1 d . . . . .
N7 N 0.33333(11) 0.2795(4) 0.29105(17) 0.0306(9) Uani 1 1 d . . . . .
N8 N 0.29014(11) 0.4493(4) 0.30417(16) 0.0309(9) Uani 1 1 d . . . . .
N9 N 0.41896(12) 0.3800(4) 0.31287(18) 0.0353(10) Uani 1 1 d . . . . .
N10 N 0.40403(15) 0.4426(5) 0.22014(19) 0.0426(11) Uani 1 1 d . . . . .
O1 O 0.27012(10) 0.9510(3) 0.43737(16) 0.0383(8) Uani 1 1 d . . . . .
O2 O 0.22763(9) 0.7782(4) 0.43741(15) 0.0376(8) Uani 1 1 d . . . . .
O3 O 0.45421(13) 0.6596(7) 0.4777(2) 0.0896(19) Uani 1 1 d . . . . .
O4 O 0.39644(13) 0.6585(5) 0.51782(16) 0.0559(11) Uani 1 1 d . . . . .
O5 O 0.45334(12) 0.6639(6) 0.37445(19) 0.0687(14) Uani 1 1 d . . . . .
O6 O 0.39518(13) 0.6716(4) 0.33702(17) 0.0546(11) Uani 1 1 d . . . . .
O7 O 0.27588(10) 0.0952(3) 0.31574(16) 0.0374(8) Uani 1 1 d . . . . .
O8 O 0.22920(10) 0.2570(4) 0.31521(15) 0.0384(8) Uani 1 1 d . . . . .
O9 O 0.40435(12) 0.3587(4) 0.35846(16) 0.0496(10) Uani 1 1 d . . . . .
O10 O 0.45571(11) 0.3770(5) 0.30490(18) 0.0577(12) Uani 1 1 d . . . . .
O11 O 0.44017(13) 0.4536(6) 0.20782(19) 0.0698(14) Uani 1 1 d . . . . .
O12 O 0.37672(14) 0.4659(5) 0.18726(18) 0.0652(13) Uani 1 1 d . . . . .
O13A O 0.4542(4) 0.5654(15) 0.1001(5) 0.058(3) Uani 0.332(8) 1 d . U P A 1
H13C H 0.461313 0.588990 0.131726 0.086 Uiso 0.332(8) 1 d R U P A 1
H13D H 0.460213 0.483749 0.095186 0.086 Uiso 0.332(8) 1 d R U P A 1
O13B O 0.4681(7) 0.425(2) 0.0918(8) 0.044(5) Uani 0.168(8) 1 d . U P A 2
H13A H 0.491873 0.449796 0.084461 0.066 Uiso 0.168(8) 1 d R U P A 2
H13B H 0.470639 0.345458 0.103231 0.066 Uiso 0.168(8) 1 d R U P A 2
O14 O 0.4171(2) 0.500000 0.000000 0.103(3) Uani 1 2 d S T P A .
H14A H 0.405636 0.481720 -0.029860 0.154 Uiso 0.5 1 d R U P . .
H14B H 0.437316 0.464100 0.023900 0.154 Uiso 0.5 1 d R U P . .

loop_
_atom_site_aniso_label
_atom_site_aniso_U_11
_atom_site_aniso_U_22
_atom_site_aniso_U_33
_atom_site_aniso_U_23
_atom_site_aniso_U_13
_atom_site_aniso_U_12
C1 0.023(2) 0.024(2) 0.032(2) -0.0034(19) 0.0000(19) 0.0006(18)
C2 0.028(3) 0.025(2) 0.047(3) -0.004(2) 0.000(2) 0.004(2)
C3 0.021(2) 0.033(3) 0.033(2) -0.003(2) 0.002(2) -0.0007(19)
C4 0.021(2) 0.047(3) 0.037(3) 0.000(2) 0.000(2) 0.006(2)
C5 0.020(2) 0.025(2) 0.031(2) -0.0013(19) -0.0048(19) -0.0002(18)
C6 0.026(2) 0.027(2) 0.042(3) 0.001(2) -0.006(2) 0.002(2)
C7 0.024(2) 0.033(3) 0.026(2) -0.002(2) 0.0001(19) -0.006(2)
C8 0.019(2) 0.042(3) 0.038(3) 0.004(2) -0.004(2) -0.004(2)
Cs1 0.0462(3) 0.0849(4) 0.0318(3) 0.0004(3) 0.000 0.000
Cs2 0.0381(3) 0.0533(3) 0.0453(3) 0.0121(2) 0.000 0.000
Cs3 0.0384(2) 0.0389(2) 0.0467(2) 0.00057(15) -0.00196(15) 0.00241(15)
N1 0.0207(19) 0.032(2) 0.045(3) -0.0032(19) -0.0025(17) 0.0021(18)
N2 0.0232(19) 0.023(2) 0.044(2) -0.0024(17) -0.0016(18) 0.0029(16)
N3 0.028(2) 0.027(2) 0.043(2) -0.0013(18) -0.0022(19) 0.0006(17)
N4 0.029(2) 0.064(3) 0.038(3) -0.001(2) -0.004(2) 0.006(2)
N5 0.037(2) 0.044(3) 0.038(3) -0.003(2) 0.005(2) 0.006(2)
N6 0.0215(19) 0.028(2) 0.041(2) 0.0020(18) -0.0022(17) -0.0041(17)
N7 0.0211(19) 0.030(2) 0.040(2) 0.0005(18) 0.0000(18) -0.0030(17)
N8 0.0223(19) 0.033(2) 0.038(2) -0.0002(18) -0.0044(18) 0.0022(17)
N9 0.022(2) 0.046(3) 0.038(2) -0.005(2) -0.0034(18) 0.0018(19)
N10 0.044(3) 0.044(3) 0.040(3) 0.003(2) 0.001(2) -0.006(2)
O1 0.0259(17) 0.0239(18) 0.065(2) -0.0016(17) 0.0021(17) 0.0004(14)
O2 0.0186(16) 0.039(2) 0.056(2) -0.0015(18) 0.0038(16) -0.0010(15)
O3 0.029(2) 0.180(6) 0.060(3) -0.001(3) -0.018(2) 0.014(3)
O4 0.059(3) 0.074(3) 0.034(2) 0.000(2) 0.005(2) -0.001(2)
O5 0.031(2) 0.117(4) 0.058(3) 0.005(3) 0.016(2) 0.010(2)
O6 0.061(3) 0.065(3) 0.037(2) 0.002(2) -0.011(2) -0.005(2)
O7 0.0302(18) 0.0249(19) 0.057(2) 0.0010(16) -0.0009(17) -0.0017(14)
O8 0.0246(17) 0.040(2) 0.050(2) -0.0001(17) 0.0014(16) 0.0003(16)
O9 0.039(2) 0.075(3) 0.034(2) 0.0069(19) 0.0000(17) 0.001(2)
O10 0.0190(19) 0.098(4) 0.056(3) -0.007(2) -0.0016(18) 0.008(2)
O11 0.044(3) 0.106(4) 0.059(3) 0.003(3) 0.016(2) -0.022(3)
O12 0.064(3) 0.085(4) 0.046(3) 0.022(2) -0.007(2) 0.015(3)
O13A 0.069(8) 0.074(8) 0.030(6) 0.023(6) 0.004(6) 0.002(7)
O13B 0.053(10) 0.056(10) 0.023(8) 0.023(8) -0.007(7) -0.024(8)
O14 0.073(5) 0.121(8) 0.114(7) -0.018(6) 0.000 0.000

loop_
_atom_type_symbol
_atom_type_description
_atom_type_scat_dispersion_real
_atom_type_scat_dispersion_imag
_atom_type_scat_source
C C 0.0033 0.0016 'International Tables Vol C Tables 4.2.6.8 and 6.1.1.4'
H H 0.0000 0.0000 'International Tables Vol C Tables 4.2.6.8 and 6.1.1.4'
N N 0.0061 0.0033 'International Tables Vol C Tables 4.2.6.8 and 6.1.1.4'
O O 0.0106 0.0060 'International Tables Vol C Tables 4.2.6.8 and 6.1.1.4'
Cs Cs -0.3680 2.1192 'International Tables Vol C Tables 4.2.6.8 and 6.1.1.4'

loop_
_geom_angle_atom_site_label_1
_geom_angle_atom_site_label_2
_geom_angle_atom_site_label_3
_geom_angle
_geom_angle_site_symmetry_1
_geom_angle_site_symmetry_3
_geom_angle_publ_flag
N2 C1 N3 115.0(4) . . ?
N2 C1 C3 123.4(4) . . ?
N3 C1 C3 121.6(4) . . ?
N3 C2 N1 109.9(4) . . ?
N3 C2 H2 125.1 . . ?
N1 C2 H2 125.1 . . ?
O2 C3 O1 125.5(4) . . ?
O2 C3 C1 121.5(4) . . ?
O1 C3 C1 113.0(4) . . ?
N4 C4 N5 125.5(4) . . ?
N4 C4 N1 116.8(5) . . ?
N5 C4 N1 117.7(5) . . ?
N7 C5 N8 115.6(4) . . ?
N7 C5 C7 123.4(4) . . ?
N8 C5 C7 120.9(4) . . ?
N7 C5 Cs3 65.2(3) . 16_546 ?
N8 C5 Cs3 126.0(3) . 16_546 ?
C7 C5 Cs3 83.7(3) . 16_546 ?
N8 C6 N6 109.2(4) . . ?
N8 C6 H6 125.4 . . ?
N6 C6 H6 125.4 . . ?
O8 C7 O7 126.5(4) . . ?
O8 C7 C5 120.5(4) . . ?
O7 C7 C5 113.0(4) . . ?
N10 C8 N9 124.0(4) . . ?
N10 C8 N6 118.5(4) . . ?
N9 C8 N6 117.5(4) . . ?
O3 Cs1 O3 59.83(18) . 10_655 ?
O3 Cs1 O10 168.77(16) . 9_666 ?
O3 Cs1 O10 120.72(12) 10_655 9_666 ?
O3 Cs1 O10 120.72(12) . 2_566 ?
O3 Cs1 O10 168.77(16) 10_655 2_566 ?
O10 Cs1 O10 56.23(14) 9_666 2_566 ?
O3 Cs1 O5 99.39(14) . 2_566 ?
O3 Cs1 O5 128.91(15) 10_655 2_566 ?
O10 Cs1 O5 88.50(12) 9_666 2_566 ?
O10 Cs1 O5 62.25(12) 2_566 2_566 ?
O3 Cs1 O5 128.91(15) . 9_666 ?
O3 Cs1 O5 99.39(14) 10_655 9_666 ?
O10 Cs1 O5 62.25(12) 9_666 9_666 ?
O10 Cs1 O5 88.50(12) 2_566 9_666 ?
O5 Cs1 O5 55.57(15) 2_566 9_666 ?
O3 Cs1 O3 62.1(2) . 2_566 ?
O3 Cs1 O3 88.33(14) 10_655 2_566 ?
O10 Cs1 O3 128.28(13) 9_666 2_566 ?
O10 Cs1 O3 101.78(11) 2_566 2_566 ?
O5 Cs1 O3 44.03(12) 2_566 2_566 ?
O5 Cs1 O3 72.06(14) 9_666 2_566 ?
O3 Cs1 O3 88.33(14) . 9_666 ?
O3 Cs1 O3 62.1(2) 10_655 9_666 ?
O10 Cs1 O3 101.78(11) 9_666 9_666 ?
O10 Cs1 O3 128.28(13) 2_566 9_666 ?
O5 Cs1 O3 72.06(14) 2_566 9_666 ?
O5 Cs1 O3 44.03(12) 9_666 9_666 ?
O3 Cs1 O3 52.30(16) 2_566 9_666 ?
O3 Cs1 O9 142.11(12) . 9_666 ?
O3 Cs1 O9 83.29(11) 10_655 9_666 ?
O10 Cs1 O9 37.63(10) 9_666 9_666 ?
O10 Cs1 O9 93.68(9) 2_566 9_666 ?
O5 Cs1 O9 111.40(10) 2_566 9_666 ?
O5 Cs1 O9 61.18(11) 9_666 9_666 ?
O3 Cs1 O9 130.13(12) 2_566 9_666 ?
O3 Cs1 O9 81.01(10) 9_666 9_666 ?
O3 Cs1 O9 83.29(11) . 2_566 ?
O3 Cs1 O9 142.11(12) 10_655 2_566 ?
O10 Cs1 O9 93.68(9) 9_666 2_566 ?
O10 Cs1 O9 37.63(10) 2_566 2_566 ?
O5 Cs1 O9 61.18(11) 2_566 2_566 ?
O5 Cs1 O9 111.40(10) 9_666 2_566 ?
O3 Cs1 O9 81.01(10) 2_566 2_566 ?
O3 Cs1 O9 130.13(12) 9_666 2_566 ?
O9 Cs1 O9 130.58(13) 9_666 2_566 ?
O3 Cs1 O13A 99.7(2) . 8_565 ?
O3 Cs1 O13A 75.3(2) 10_655 8_565 ?
O10 Cs1 O13A 70.5(2) 9_666 8_565 ?
O10 Cs1 O13A 93.8(2) 2_566 8_565 ?
O5 Cs1 O13A 154.9(2) 2_566 8_565 ?
O5 Cs1 O13A 120.7(2) 9_666 8_565 ?
O3 Cs1 O13A 160.4(2) 2_566 8_565 ?
O3 Cs1 O13A 124.6(2) 9_666 8_565 ?
O9 Cs1 O13A 59.5(2) 9_666 8_565 ?
O9 Cs1 O13A 105.2(2) 2_566 8_565 ?
O3 Cs1 O13A 75.3(2) . 15_566 ?
O3 Cs1 O13A 99.7(2) 10_655 15_566 ?
O10 Cs1 O13A 93.8(2) 9_666 15_566 ?
O10 Cs1 O13A 70.5(2) 2_566 15_566 ?
O5 Cs1 O13A 120.7(2) 2_566 15_566 ?
O5 Cs1 O13A 154.9(2) 9_666 15_566 ?
O3 Cs1 O13A 124.6(2) 2_566 15_566 ?
O3 Cs1 O13A 160.4(2) 9_666 15_566 ?
O9 Cs1 O13A 105.2(2) 9_666 15_566 ?
O9 Cs1 O13A 59.5(2) 2_566 15_566 ?
O13A Cs1 O13A 50.2(4) 8_565 15_566 ?
O5 Cs2 O5 60.37(17) 10_655 . ?
O5 Cs2 O10 104.60(12) 10_655 7 ?
O5 Cs2 O10 136.68(14) . 7 ?
O5 Cs2 O10 136.68(14) 10_655 16_556 ?
O5 Cs2 O10 104.60(12) . 16_556 ?
O10 Cs2 O10 56.42(14) 7 16_556 ?
O5 Cs2 O11 133.55(14) 10_655 . ?
O5 Cs2 O11 94.12(12) . . ?
O10 Cs2 O11 118.89(12) 7 . ?
O10 Cs2 O11 84.43(13) 16_556 . ?
O5 Cs2 O11 94.12(12) 10_655 10_655 ?
O5 Cs2 O11 133.55(14) . 10_655 ?
O10 Cs2 O11 84.42(13) 7 10_655 ?
O10 Cs2 O11 118.89(12) 16_556 10_655 ?
O11 Cs2 O11 75.72(17) . 10_655 ?
O5 Cs2 O10 62.09(13) 10_655 10_655 ?
O5 Cs2 O10 88.32(12) . 10_655 ?
O10 Cs2 O10 122.14(11) 7 10_655 ?
O10 Cs2 O10 160.85(9) 16_556 10_655 ?
O11 Cs2 O10 80.54(12) . 10_655 ?
O11 Cs2 O10 45.57(11) 10_655 10_655 ?
O5 Cs2 O10 88.33(12) 10_655 . ?
O5 Cs2 O10 62.09(13) . . ?
O10 Cs2 O10 160.85(9) 7 . ?
O10 Cs2 O10 122.14(11) 16_556 . ?
O11 Cs2 O10 45.57(11) . . ?
O11 Cs2 O10 80.55(12) 10_655 . ?
O10 Cs2 O10 51.76(13) 10_655 . ?
O5 Cs2 O11 64.36(13) 10_655 7 ?
O5 Cs2 O11 97.46(12) . 7 ?
O10 Cs2 O11 44.61(11) 7 7 ?
O10 Cs2 O11 79.45(11) 16_556 7 ?
O11 Cs2 O11 162.08(10) . 7 ?
O11 Cs2 O11 105.36(12) 10_655 7 ?
O10 Cs2 O11 113.34(10) 10_655 7 ?
O10 Cs2 O11 152.18(11) . 7 ?
O5 Cs2 O11 97.46(12) 10_655 16_556 ?
O5 Cs2 O11 64.36(13) . 16_556 ?
O10 Cs2 O11 79.45(11) 7 16_556 ?
O10 Cs2 O11 44.61(11) 16_556 16_556 ?
O11 Cs2 O11 105.36(12) . 16_556 ?
O11 Cs2 O11 162.08(10) 10_655 16_556 ?
O10 Cs2 O11 152.18(11) 10_655 16_556 ?
O10 Cs2 O11 113.34(10) . 16_556 ?
O11 Cs2 O11 68.02(14) 7 16_556 ?
O5 Cs2 Cs1 45.93(10) 10_655 9_666 ?
O5 Cs2 Cs1 45.93(10) . 9_666 ?
O10 Cs2 Cs1 148.95(7) 7 9_666 ?
O10 Cs2 Cs1 148.95(7) 16_556 9_666 ?
O11 Cs2 Cs1 87.98(9) . 9_666 ?
O11 Cs2 Cs1 87.98(9) 10_655 9_666 ?
O10 Cs2 Cs1 42.46(7) 10_655 9_666 ?
O10 Cs2 Cs1 42.46(7) . 9_666 ?
O11 Cs2 Cs1 109.89(8) 7 9_666 ?
O11 Cs2 Cs1 109.89(8) 16_556 9_666 ?
O5 Cs2 Cs1 141.03(9) 10_655 15_565 ?
O5 Cs2 Cs1 141.03(9) . 15_565 ?
O10 Cs2 Cs1 36.42(8) 7 15_565 ?
O10 Cs2 Cs1 36.42(8) 16_556 15_565 ?
O11 Cs2 Cs1 83.73(9) . 15_565 ?
O11 Cs2 Cs1 83.73(9) 10_655 15_565 ?
O10 Cs2 Cs1 129.16(7) 10_655 15_565 ?
O10 Cs2 Cs1 129.15(7) . 15_565 ?
O11 Cs2 Cs1 78.66(8) 7 15_565 ?
O11 Cs2 Cs1 78.66(8) 16_556 15_565 ?
Cs1 Cs2 Cs1 169.49(2) 9_666 15_565 ?
O12 Cs3 O2 130.61(11) . 3 ?
O12 Cs3 O1 99.12(12) . 16_546 ?
O2 Cs3 O1 62.36(9) 3 16_546 ?
O12 Cs3 O4 129.57(12) . 15_565 ?
O2 Cs3 O4 84.85(10) 3 15_565 ?
O1 Cs3 O4 131.09(10) 16_546 15_565 ?
O12 Cs3 O14 100.51(11) . . ?
O2 Cs3 O14 128.04(10) 3 . ?
O1 Cs3 O14 106.37(12) 16_546 . ?
O4 Cs3 O14 65.17(8) 15_565 . ?
O12 Cs3 O9 82.31(12) . 16_556 ?
O2 Cs3 O9 96.95(10) 3 16_556 ?
O1 Cs3 O9 154.05(9) 16_546 16_556 ?
O4 Cs3 O9 55.35(10) 15_565 16_556 ?
O14 Cs3 O9 98.75(11) . 16_556 ?
O12 Cs3 N2 72.04(12) . 16_546 ?
O2 Cs3 N2 111.12(9) 3 16_546 ?
O1 Cs3 N2 49.14(9) 16_546 16_546 ?
O4 Cs3 N2 134.54(10) 15_565 16_546 ?
O14 Cs3 N2 72.11(9) . 16_546 ?
O9 Cs3 N2 150.21(10) 16_556 16_546 ?
O12 Cs3 O7 67.16(11) . 16_556 ?
O2 Cs3 O7 64.01(9) 3 16_556 ?
O1 Cs3 O7 60.16(9) 16_546 16_556 ?
O4 Cs3 O7 136.93(10) 15_565 16_556 ?
O14 Cs3 O7 157.87(6) . 16_556 ?
O9 Cs3 O7 97.67(9) 16_556 16_556 ?
N2 Cs3 O7 86.31(9) 16_546 16_556 ?
O12 Cs3 O13A 64.7(2) . . ?
O2 Cs3 O13A 154.2(2) 3 . ?
O1 Cs3 O13A 142.0(3) 16_546 . ?
O4 Cs3 O13A 71.1(2) 15_565 . ?
O14 Cs3 O13A 49.5(2) . . ?
O9 Cs3 O13A 61.9(3) 16_556 . ?
N2 Cs3 O13A 92.9(3) 16_546 . ?
O7 Cs3 O13A 129.50(19) 16_556 . ?
O12 Cs3 N7 64.35(12) . 16_556 ?
O2 Cs3 N7 76.65(9) 3 16_556 ?
O1 Cs3 N7 105.35(9) 16_546 16_556 ?
O4 Cs3 N7 100.47(10) 15_565 16_556 ?
O14 Cs3 N7 146.67(12) . 16_556 ?
O9 Cs3 N7 51.74(9) 16_556 16_556 ?
N2 Cs3 N7 124.23(10) 16_546 16_556 ?
O7 Cs3 N7 45.99(8) 16_556 16_556 ?
O13A Cs3 N7 98.1(2) . 16_556 ?
O12 Cs3 C5 78.78(12) . 16_556 ?
O2 Cs3 C5 57.70(10) 3 16_556 ?
O1 Cs3 C5 90.45(9) 16_546 16_556 ?
O4 Cs3 C5 101.95(10) 15_565 16_556 ?
O14 Cs3 C5 162.99(11) . 16_556 ?
O9 Cs3 C5 64.26(9) 16_556 16_556 ?
N2 Cs3 C5 122.81(10) 16_546 16_556 ?
O7 Cs3 C5 36.70(8) 16_556 16_556 ?
O13A Cs3 C5 117.3(2) . 16_556 ?
N7 Cs3 C5 19.63(9) 16_556 16_556 ?
O12 Cs3 Cs3 121.06(10) . 2_565 ?
O2 Cs3 Cs3 94.45(7) 3 2_565 ?
O1 Cs3 Cs3 66.71(7) 16_546 2_565 ?
O4 Cs3 Cs3 82.09(7) 15_565 2_565 ?
O14 Cs3 Cs3 42.67(10) . 2_565 ?
O9 Cs3 Cs3 134.39(7) 16_556 2_565 ?
N2 Cs3 Cs3 55.33(7) 16_546 2_565 ?
O7 Cs3 Cs3 126.78(6) 16_556 2_565 ?
O13A Cs3 Cs3 91.5(2) . 2_565 ?
N7 Cs3 Cs3 170.39(6) 16_556 2_565 ?
C5 Cs3 Cs3 150.83(7) 16_556 2_565 ?
O12 Cs3 H14A 94.26(11) . 2_565 ?
O2 Cs3 H14A 134.50(11) 3 2_565 ?
O1 Cs3 H14A 109.50(13) 16_546 2_565 ?
O4 Cs3 H14A 67.78(9) 15_565 2_565 ?
O14 Cs3 H14A 6.523(11) . 2_565 ?
O9 Cs3 H14A 96.15(13) 16_556 2_565 ?
N2 Cs3 H14A 71.53(10) 16_546 2_565 ?
O7 Cs3 H14A 154.96(6) 16_556 2_565 ?
O13A Cs3 H14A 43.7(2) . 2_565 ?
N7 Cs3 H14A 141.60(14) 16_556 2_565 ?
C5 Cs3 H14A 159.77(14) 16_556 2_565 ?
Cs3 Cs3 H14A 47.93(12) 2_565 2_565 ?
C2 N1 N2 110.0(4) . . ?
C2 N1 C4 127.5(5) . . ?
N2 N1 C4 122.3(4) . . ?
C1 N2 N1 102.1(4) . . ?
C1 N2 Cs3 120.1(3) . 16_556 ?
N1 N2 Cs3 136.7(3) . 16_556 ?
C2 N3 C1 103.1(4) . . ?
O4 N4 O3 122.1(5) . . ?
O4 N4 C4 118.1(4) . . ?
O3 N4 C4 119.8(5) . . ?
O6 N5 O5 121.7(5) . . ?
O6 N5 C4 118.5(4) . . ?
O5 N5 C4 119.8(5) . . ?
C6 N6 N7 110.1(4) . . ?
C6 N6 C8 129.3(4) . . ?
N7 N6 C8 120.6(4) . . ?
C5 N7 N6 101.8(4) . . ?
C5 N7 Cs3 95.2(3) . 16_546 ?
N6 N7 Cs3 118.3(3) . 16_546 ?
C6 N8 C5 103.3(4) . . ?
O10 N9 O9 121.7(4) . . ?
O10 N9 C8 121.3(5) . . ?
O9 N9 C8 117.0(4) . . ?
O10 N9 Cs1 52.7(3) . 9_666 ?
O9 N9 Cs1 70.4(3) . 9_666 ?
C8 N9 Cs1 166.1(3) . 9_666 ?
O12 N10 O11 122.1(5) . . ?
O12 N10 C8 116.7(5) . . ?
O11 N10 C8 121.2(5) . . ?
C3 O1 Cs3 132.8(3) . 16_556 ?
C3 O2 Cs3 164.5(3) . 3 ?
N4 O3 Cs1 121.7(4) . . ?
N4 O3 Cs1 116.1(4) . 9_666 ?
Cs1 O3 Cs1 91.67(14) . 9_666 ?
N4 O4 Cs3 132.7(4) . 15_566 ?
N5 O5 Cs2 123.6(4) . . ?
N5 O5 Cs1 117.9(4) . 9_666 ?
Cs2 O5 Cs1 92.29(12) . 9_666 ?
C7 O7 Cs3 103.3(3) . 16_546 ?
N9 O9 Cs3 134.6(3) . 16_546 ?
N9 O9 Cs1 90.0(3) . 9_666 ?
Cs3 O9 Cs1 112.46(11) 16_546 9_666 ?
N9 O10 Cs2 124.9(3) . 7_545 ?
N9 O10 Cs1 108.9(3) . 9_666 ?
Cs2 O10 Cs1 107.29(12) 7_545 9_666 ?
N9 O10 Cs2 117.0(3) . . ?
Cs2 O10 Cs2 102.35(11) 7_545 . ?
Cs1 O10 Cs2 90.74(11) 9_666 . ?
N10 O11 Cs2 122.8(4) . . ?
N10 O11 Cs2 115.1(4) . 7_545 ?
Cs2 O11 Cs2 96.03(12) . 7_545 ?
N10 O12 Cs3 147.6(4) . . ?
Cs3 O13A Cs1 107.0(4) . 15_565 ?
Cs3 O13A H13C 109.0 . . ?
Cs1 O13A H13C 74.8 15_565 . ?
Cs3 O13A H13D 109.9 . . ?
Cs1 O13A H13D 138.4 15_565 . ?
H13C O13A H13D 109.5 . . ?
H13A O13B H13B 104.5 . . ?
Cs3 O14 Cs3 94.7(2) . 2_565 ?
Cs3 O14 H14A 109.6 . . ?
Cs3 O14 H14A 19.4 2_565 . ?
Cs3 O14 H14B 101.5 . . ?
Cs3 O14 H14B 138.4 2_565 . ?
H14A O14 H14B 139.7 . . ?
Cs3 O14 H14A 19.40(8) . 2_565 ?
Cs3 O14 H14A 109.65(10) 2_565 2_565 ?
H14A O14 H14A 126.8 . 2_565 ?
H14B O14 H14A 82.1 . 2_565 ?

loop_
_geom_bond_atom_site_label_1
_geom_bond_atom_site_label_2
_geom_bond_distance
_geom_bond_site_symmetry_2
_geom_bond_publ_flag
C1 N2 1.309(6) . ?
C1 N3 1.365(6) . ?
C1 C3 1.490(6) . ?
C2 N3 1.317(6) . ?
C2 N1 1.338(7) . ?
C2 H2 0.9300 . ?
C3 O2 1.209(5) . ?
C3 O1 1.304(6) . ?
C4 N4 1.367(7) . ?
C4 N5 1.380(7) . ?
C4 N1 1.396(6) . ?
C5 N7 1.301(6) . ?
C5 N8 1.360(6) . ?
C5 C7 1.492(6) . ?
C5 Cs3 3.855(4) 16_546 ?
C6 N8 1.317(6) . ?
C6 N6 1.346(6) . ?
C6 H6 0.9300 . ?
C7 O8 1.210(5) . ?
C7 O7 1.305(6) . ?
C8 N10 1.374(7) . ?
C8 N9 1.375(6) . ?
C8 N6 1.393(6) . ?
Cs1 O3 3.061(5) . ?
Cs1 O3 3.061(5) 10_655 ?
Cs1 O10 3.133(4) 9_666 ?
Cs1 O10 3.133(4) 2_566 ?
Cs1 O5 3.336(5) 2_566 ?
Cs1 O5 3.336(5) 9_666 ?
Cs1 O3 3.464(6) 2_566 ?
Cs1 O3 3.464(6) 9_666 ?
Cs1 O9 3.510(4) 9_666 ?
Cs1 O9 3.510(4) 2_566 ?
Cs1 O13A 3.597(14) 8_565 ?
Cs1 O13A 3.597(14) 15_566 ?
Cs2 O5 3.094(4) 10_655 ?
Cs2 O5 3.094(4) . ?
Cs2 O10 3.123(4) 7 ?
Cs2 O10 3.123(4) 16_556 ?
Cs2 O11 3.249(5) . ?
Cs2 O11 3.250(5) 10_655 ?
Cs2 O10 3.382(5) 10_655 ?
Cs2 O10 3.382(5) . ?
Cs2 O11 3.566(6) 7 ?
Cs2 O11 3.566(6) 16_556 ?
Cs3 O12 3.006(4) . ?
Cs3 O2 3.158(3) 3 ?
Cs3 O1 3.173(3) 16_546 ?
Cs3 O4 3.256(4) 15_565 ?
Cs3 O14 3.272(5) . ?
Cs3 O9 3.357(4) 16_556 ?
Cs3 N2 3.362(4) 16_546 ?
Cs3 O7 3.470(4) 16_556 ?
Cs3 O13A 3.502(14) . ?
Cs3 N7 3.514(4) 16_556 ?
Cs3 Cs3 4.8107(8) 2_565 ?
Cs3 H14A 2.486(6) 2_565 ?
N1 N2 1.368(6) . ?
N4 O4 1.237(6) . ?
N4 O3 1.237(6) . ?
N5 O6 1.221(6) . ?
N5 O5 1.240(6) . ?
N6 N7 1.372(5) . ?
N9 O10 1.241(5) . ?
N9 O9 1.246(6) . ?
N10 O12 1.242(6) . ?
N10 O11 1.247(6) . ?
O13A H13C 0.8499 . ?
O13A H13D 0.8500 . ?
O13B H13A 0.8500 . ?
O13B H13B 0.8501 . ?
O14 H14A 0.8500 . ?
O14 H14B 0.9664 . ?
O14 H14A 0.8500 2_565 ?
